data_2100745
loop_
_publ_author_name
'Pickering, M.'
'Rylance, J.'
'Small, R. W. H.'
'Stubley, D.'

_publ_section_title
;
 The ordered and disordered phases of three unsymmetrical cyclic
 nitramines: (I), 1,3-dinitro-1,3-diazacyclohexane; (II),
 1,3-dinitro-1,3-diazacycloheptane; (III),
 1,5-dinitro-3-nitroso-1,3,5-triazacycloheptane
;
_journal_issue 5
_journal_name_full 'Acta Crystallographica Section B'
_journal_page_first 782
_journal_page_last 789
_journal_paper_doi 10.1107/S0108768191006420
_journal_volume 47
_journal_year 1991
_chemical_formula_sum 'C4 H8 N6 O5'
_chemical_formula_weight 220.15
_symmetry_cell_setting monoclinic
_symmetry_space_group_name_Hall 'P -2yc'
_symmetry_space_group_name_H-M 'P 1 c 1'
_cell_angle_alpha 90
_cell_angle_beta 102.40(10)
_cell_angle_gamma 90
_cell_formula_units_Z 4
_cell_length_a 11.300(10)
_cell_length_b 6.340(10)
_cell_length_c 12.230(10)
_cell_volume 855.7(17)
_diffrn_radiation_type Mo
_diffrn_radiation_wavelength 0.7107
_exptl_absorpt_coefficient_mu 0.107
_exptl_crystal_density_diffrn 1.709
_exptl_crystal_density_meas 1.707
_exptl_crystal_F_000 456.0
_cod_data_source_file li0078.cif
_cod_data_source_block li0078c
_cod_original_cell_volume 855.74
_cod_database_code 2100745

loop_
_atom_site_label
_atom_site_fract_x
_atom_site_fract_y
_atom_site_fract_z
_atom_site_U_iso_or_equiv
C(11) .8474(3) .6955(5) .8654(3) .038(3)
C(12) .8993(3) 1.0456(5) .7775(3) .0340(10)
C(13) 1.0331(3) .7994(5) .6970(3) .035(2)
C(14) .9918(3) .5941(5) .7423(3) .036(2)
N(11) .8690 .6048(4) .7639 .0360(10)
N(12) .8578(2) .9280(4) .8647(2) .0340(10)
N(13) 1.0200(2) .9803(4) .7667(2) .0340(10)
N(14) .7726(3) .6024(4) .6724(2) .042(2)
O(11) .7943(2) .5437(5) .5841(2) .061(2)
O(12) .6729(2) .6525(5) .6887(3) .058(2)
N(15) .8309(3) 1.0429(5) .9456(2) .047(2)
O(13) .7926(2) .9379(5) 1.0159(2) .058(2)
N(16) 1.1152(2) 1.0430(4) .8495(2) .0350(10)
O(14) 1.2148(2) .9677(4) .8483(2) .0470(10)
O(15) 1.0950(2) 1.1735(4) .9163(2) .0490(10)
C(22) .3666(3) .5178(5) .0213(3) .035(2)
C(21) .3290(3) .8685(5) .1185(3) .038(2)
C(24) .5008(3) .9424(5) .0208(3) .039(3)
C(23) .5282(3) .7405(6) -.0364(3) .038(2)
N(23) .4220(2) .6027(4) -.0650(2) .0340(10)
N(22) .2870(2) .6673(4) .0604(2) .0310(10)
N(21) .4557(2) .9001(4) .1221(2) .0370(10)
N(26) .3559(2) .59999(4) -.1719(2) .0350(10)
O(24) .3954(2) .6989(4) -.2429(2) .0490(10)
O(25) .2635(2) .4922(4) -.1911(2) .0460(10)
N(25) .1702(3) .6262(5) .0357(3) .044(2)
O(23) .1068(2) .7588(5) .0688(2) .054(2)
N(24) .5374(2) .8336(5) .2155(2) .041(2)
O(21) .6441(2) .8403(5) .2110(2) .057(2)
O(22) .4972(3) .7775(5) .2969(2) .059(2)
H(11) .757 .653 .874 ?
H(12) .913 .634 .936 ?
H(13) .901 1.211 .798 ?
H(14) .837 1.020 .699 ?
H(17) .979 .826 .614 ?
H(18) 1.127 .784 .693 ?
H(15) 1.054 .556 .820 ?
H(16) .994 .471 .682 ?
H(23) .314 .381 -.012 ?
H(24) .437 .472 .091 ?
H(21) .315 .863 .203 ?
H(22) .278 .998 .074 ?
H(25) .433 1.031 -.037 ?
H(26) .583 1.035 .043 ?
H(27) .600 .657 .019 ?
H(28) .557 .781 -.112 ?

loop_
_geom_bond_atom_site_label_1
_geom_bond_atom_site_label_2
_geom_bond_distance
C(11) N(11) 1.436(4)
C(11) N(12) 1.479(4)
C(12) N(12) 1.458(4)
C(12) N(13) 1.458(4)
C(13) C(14) 1.527(5)
C(13) N(13) 1.456(4)
C(14) N(11) 1.469(3)
N(14) N(11) 1.384(3)
N(14) O(11) 1.216(4)
N(14) O(12) 1.227(4)
N(15) N(12) 1.316(4)
N(15) O(13) 1.237(4)
N(16) N(13) 1.368(3)
N(16) O(14) 1.225(3)
N(16) O(15) 1.219(4)
C(21) N(21) 1.438(4)
C(21) N(22) 1.487(4)
C(22) N(22) 1.457(4)
C(22) N(23) 1.442(4)
C(23) C(24) 1.521(5)
C(23) N(23) 1.456(4)
C(24) N(21) 1.463(4)
N(24) N(21) 1.371(3)
N(24) O(21) 1.220(4)
N(24) O(22) 1.232(4)
N(25) N(22) 1.315(4)
N(25) O(23) 1.228(4)
N(26) N(23) 1.360(3)
N(26) O(24) 1.230(4)
N(26) O(25) 1.226(3)
